data_1572780
loop_
_publ_author_name
'Nguyen, Thi Hong Van'
'Chelli, Saloua'
'Mallet-Ladeira, Sonia'
'Breugst, Martin'
'Lakhdar, Sami'

_publ_section_title
;
 Reactivity of the phosphaethynolate anion with stabilized carbocations:
 mechanistic studies and synthetic applications.
;
_journal_issue 35
_journal_name_full 'Chemical science'
_journal_page_first 14406
_journal_page_last 14414
_journal_paper_doi 10.1039/d4sc03518f
_journal_volume 15
_journal_year 2024
_chemical_formula_moiety 'C14 H15 O P'
_chemical_formula_sum 'C14 H15 O P'
_chemical_formula_weight 230.23
_space_group_crystal_system monoclinic
_space_group_IT_number 15
_space_group_name_Hall '-C 2yc'
_space_group_name_H-M_alt 'C 1 2/c 1'
_atom_sites_solution_hydrogens mixed
_atom_sites_solution_primary dual
_atom_sites_solution_secondary difmap
_audit_creation_method SHELXL-2018/3
_audit_update_record
;
2024-02-09 deposited with the CCDC.	2024-07-30 downloaded from the CCDC.
;
_cell_angle_alpha 90
_cell_angle_beta 97.4662(18)
_cell_angle_gamma 90
_cell_formula_units_Z 8
_cell_length_a 18.3122(8)
_cell_length_b 5.9341(2)
_cell_length_c 22.4465(11)
_cell_measurement_reflns_used 9821
_cell_measurement_temperature 193(2)
_cell_measurement_theta_max 28.32
_cell_measurement_theta_min 3.69
_cell_volume 2418.50(18)
_computing_cell_refinement 'Bruker SAINT'
_computing_data_collection 'Bruker APEX3'
_computing_data_reduction 'Bruker SAINT'
_computing_molecular_graphics 'Bruker SHELXTL'
_computing_publication_material 'Bruker SHELXTL'
_computing_structure_refinement 'SHELXL-2018/3 (Sheldrick, 2018)'
_computing_structure_solution 'SHELXT (Sheldrick 2015)'
_diffrn_ambient_temperature 193(2)
_diffrn_detector_area_resol_mean 7.3910
_diffrn_measured_fraction_theta_full 0.987
_diffrn_measured_fraction_theta_max 0.990
_diffrn_measurement_device_type 'Bruker D8-Venture Photon III-C14 detector'
_diffrn_measurement_method 'Phi and omega scans'
_diffrn_radiation_type MoK\a
_diffrn_radiation_wavelength 0.71073
_diffrn_reflns_av_R_equivalents 0.0286
_diffrn_reflns_av_unetI/netI 0.0130
_diffrn_reflns_Laue_measured_fraction_full 0.987
_diffrn_reflns_Laue_measured_fraction_max 0.990
_diffrn_reflns_limit_h_max 24
_diffrn_reflns_limit_h_min -24
_diffrn_reflns_limit_k_max 7
_diffrn_reflns_limit_k_min -7
_diffrn_reflns_limit_l_max 29
_diffrn_reflns_limit_l_min -29
_diffrn_reflns_number 37622
_diffrn_reflns_point_group_measured_fraction_full 0.987
_diffrn_reflns_point_group_measured_fraction_max 0.990
_diffrn_reflns_theta_full 25.242
_diffrn_reflns_theta_max 28.316
_diffrn_reflns_theta_min 3.075
_diffrn_source 'Fine-focus sealed tube'
_exptl_absorpt_coefficient_mu 0.203
_exptl_absorpt_correction_T_max 0.7457
_exptl_absorpt_correction_T_min 0.7137
_exptl_absorpt_correction_type multi-scan
_exptl_absorpt_process_details 'SADABS (Bruker-AXS)'
_exptl_crystal_colour colourless
_exptl_crystal_density_diffrn 1.265
_exptl_crystal_density_meas ?
_exptl_crystal_density_method 'not measured'
_exptl_crystal_description block
_exptl_crystal_F_000 976
_exptl_crystal_size_max 0.240
_exptl_crystal_size_mid 0.180
_exptl_crystal_size_min 0.160
_refine_diff_density_max 0.507
_refine_diff_density_min -0.290
_refine_diff_density_rms 0.046
_refine_ls_extinction_method none
_refine_ls_goodness_of_fit_ref 1.133
_refine_ls_hydrogen_treatment mixed
_refine_ls_matrix_type full
_refine_ls_number_parameters 204
_refine_ls_number_reflns 2960
_refine_ls_number_restraints 222
_refine_ls_restrained_S_all 1.110
_refine_ls_R_factor_all 0.0463
_refine_ls_R_factor_gt 0.0445
_refine_ls_shift/su_max 0.001
_refine_ls_shift/su_mean 0.000
_refine_ls_structure_factor_coef Fsqd
_refine_ls_weighting_details 'w=1/[\s^2^(Fo^2^)+(0.0295P)^2^+3.7229P] where P=(Fo^2^+2Fc^2^)/3'
_refine_ls_weighting_scheme calc
_refine_ls_wR_factor_gt 0.1009
_refine_ls_wR_factor_ref 0.1019
_reflns_Friedel_coverage 0.000
_reflns_number_gt 2826
_reflns_number_total 2960
_reflns_threshold_expression 'I > 2\s(I)'
_cod_data_source_file d4sc03518f74.cif
_cod_data_source_block 13b
_cod_depositor_comments
;
The following automatic conversions were performed:

data item '_exptl_crystal_density_meas' value 'not measured' was
changed to '?' -- the value is perceived as not measured.

Automatic conversion script
Id: cif_fix_values 8170 2020-07-09 18:12:32Z antanas 
;
_cod_original_sg_symbol_H-M 'C 2/c'
_cod_database_code 1572780
_shelx_shelxl_version_number 2018/3
_shelx_space_group_comment
; 
The symmetry employed for this shelxl refinement is uniquely defined 
by the following loop, which should always be used as a source of 
symmetry information in preference to the above space-group names. 
They are only intended as comments. 
;
_shelx_estimated_absorpt_t_min 0.953
_shelx_estimated_absorpt_t_max 0.968

loop_
_space_group_symop_operation_xyz
'x, y, z'
'-x, y, -z+1/2'
'x+1/2, y+1/2, z'
'-x+1/2, y+1/2, -z+1/2'
'-x, -y, -z'
'x, -y, z-1/2'
'-x+1/2, -y+1/2, -z'
'x+1/2, -y+1/2, z-1/2'

loop_
_atom_site_label
_atom_site_type_symbol
_atom_site_fract_x
_atom_site_fract_y
_atom_site_fract_z
_atom_site_U_iso_or_equiv
_atom_site_adp_type
_atom_site_occupancy
_atom_site_site_symmetry_order
_atom_site_calc_flag
_atom_site_refinement_flags_posn
_atom_site_refinement_flags_adp
_atom_site_refinement_flags_occupancy
_atom_site_disorder_assembly
_atom_site_disorder_group
P1 P 0.27291(2) 0.63625(7) 0.33913(2) 0.02197(12) Uani 1 1 d . . . . .
H1A H 0.2885(10) 0.660(3) 0.3967(8) 0.029(5) Uiso 1 1 d . . . . .
O1 O 0.26534(6) 0.8527(2) 0.30581(5) 0.0332(3) Uani 1 1 d . . . . .
C1 C 0.34458(8) 0.4475(3) 0.31786(7) 0.0315(4) Uani 1 1 d . . . . .
H1 H 0.320830 0.351628 0.284146 0.038 Uiso 1 1 calc R U . . .
C2 C 0.40695(9) 0.5690(4) 0.29482(8) 0.0385(4) Uani 1 1 d . . . . .
H2 H 0.411482 0.553692 0.253330 0.046 Uiso 1 1 calc R U . . .
C3 C 0.45600(9) 0.6954(3) 0.32747(9) 0.0404(4) Uani 1 1 d . . . . .
H3 H 0.490610 0.771581 0.306615 0.048 Uiso 1 1 calc R U . . .
C4 C 0.46259(9) 0.7295(3) 0.39030(10) 0.0421(4) Uani 1 1 d . . . . .
H4 H 0.482149 0.870134 0.404986 0.050 Uiso 1 1 calc R U . . .
C5 C 0.44411(10) 0.5843(4) 0.43075(8) 0.0442(5) Uani 1 1 d . . . . .
H5 H 0.451026 0.632566 0.471445 0.053 Uiso 1 1 calc R U . . .
C6 C 0.41447(10) 0.3597(4) 0.41931(10) 0.0492(5) Uani 1 1 d . . . . .
H6 H 0.425045 0.251923 0.450518 0.059 Uiso 1 1 calc R U . . .
C7 C 0.37321(10) 0.2892(3) 0.36842(11) 0.0451(5) Uani 1 1 d . . . . .
H7 H 0.361676 0.133510 0.364195 0.054 Uiso 1 1 calc R U . . .
C8 C 0.19024(8) 0.4591(3) 0.32888(7) 0.0300(3) Uani 1 1 d D U . . .
H8 H 0.187007 0.388773 0.288138 0.036 Uiso 1 1 calc R U . A 1
C9 C 0.1896(12) 0.286(3) 0.3708(6) 0.0295(17) Uani 0.362(13) 1 d D U P B 1
H9 H 0.192042 0.135960 0.356220 0.035 Uiso 0.362(13) 1 calc R U P B 1
C10 C 0.1859(8) 0.311(2) 0.4293(6) 0.0330(17) Uani 0.362(13) 1 d D U P B 1
H10 H 0.191823 0.176928 0.452772 0.040 Uiso 0.362(13) 1 calc R U P B 1
C11 C 0.1739(6) 0.514(2) 0.4616(5) 0.0387(16) Uani 0.362(13) 1 d D U P B 1
H11 H 0.193257 0.520316 0.502975 0.046 Uiso 0.362(13) 1 calc R U P B 1
C12 C 0.1380(6) 0.6953(18) 0.4381(5) 0.0384(16) Uani 0.362(13) 1 d D U P B 1
H12 H 0.136675 0.821388 0.464031 0.046 Uiso 0.362(13) 1 calc R U P B 1
C13 C 0.1010(6) 0.7219(17) 0.3783(6) 0.0369(16) Uani 0.362(13) 1 d D U P B 1
H13 H 0.060121 0.821579 0.372970 0.044 Uiso 0.362(13) 1 calc R U P B 1
C14 C 0.1189(8) 0.620(2) 0.3297(6) 0.0347(18) Uani 0.362(13) 1 d D U P B 1
H14 H 0.087740 0.642021 0.292904 0.042 Uiso 0.362(13) 1 calc R U P B 1
C9' C 0.1212(4) 0.5800(13) 0.3162(3) 0.0332(11) Uani 0.638(13) 1 d D U P B 2
H9' H 0.095198 0.568491 0.276838 0.040 Uiso 0.638(13) 1 calc R U P B 2
C10' C 0.0918(3) 0.7063(11) 0.3561(3) 0.0358(10) Uani 0.638(13) 1 d D U P B 2
H10' H 0.048544 0.788153 0.341590 0.043 Uiso 0.638(13) 1 calc R U P B 2
C11' C 0.1189(3) 0.7311(8) 0.4188(3) 0.0354(11) Uani 0.638(13) 1 d D U P B 2
H11' H 0.109761 0.871370 0.436771 0.042 Uiso 0.638(13) 1 calc R U P B 2
C12' C 0.1561(3) 0.5754(11) 0.4547(2) 0.0357(11) Uani 0.638(13) 1 d D U P B 2
H12' H 0.170587 0.616642 0.495400 0.043 Uiso 0.638(13) 1 calc R U P B 2
C13' C 0.1759(4) 0.3523(13) 0.4369(3) 0.0367(13) Uani 0.638(13) 1 d D U P B 2
H13' H 0.179926 0.239093 0.467092 0.044 Uiso 0.638(13) 1 calc R U P B 2
C14' C 0.1890(8) 0.2891(16) 0.3821(4) 0.0319(13) Uani 0.638(13) 1 d D U P B 2
H14' H 0.198069 0.134219 0.375149 0.038 Uiso 0.638(13) 1 calc R U P B 2

loop_
_atom_site_aniso_label
_atom_site_aniso_U_11
_atom_site_aniso_U_22
_atom_site_aniso_U_33
_atom_site_aniso_U_23
_atom_site_aniso_U_13
_atom_site_aniso_U_12
P1 0.01793(18) 0.0260(2) 0.02212(19) -0.00225(14) 0.00330(12) 0.00053(14)
O1 0.0328(6) 0.0304(6) 0.0366(6) 0.0040(5) 0.0059(5) 0.0008(5)
C1 0.0201(7) 0.0381(9) 0.0361(8) -0.0155(7) 0.0025(6) 0.0022(6)
C2 0.0275(8) 0.0572(11) 0.0326(8) 0.0049(8) 0.0110(6) 0.0111(8)
C3 0.0265(8) 0.0396(10) 0.0576(11) 0.0088(8) 0.0154(7) 0.0029(7)
C4 0.0241(8) 0.0386(10) 0.0620(12) -0.0121(9) 0.0000(7) 0.0016(7)
C5 0.0293(8) 0.0691(14) 0.0320(8) -0.0104(9) -0.0047(7) 0.0147(9)
C6 0.0302(9) 0.0636(13) 0.0552(12) 0.0341(11) 0.0113(8) 0.0175(9)
C7 0.0262(8) 0.0257(8) 0.0856(15) 0.0065(9) 0.0163(9) 0.0029(7)
C8 0.0228(7) 0.0366(8) 0.0312(8) -0.0062(6) 0.0060(6) -0.0068(6)
C9 0.024(3) 0.028(3) 0.038(4) -0.007(3) 0.011(3) -0.002(2)
C10 0.037(4) 0.022(3) 0.043(3) -0.001(3) 0.018(3) -0.001(3)
C11 0.041(4) 0.036(4) 0.043(3) 0.000(3) 0.021(3) 0.001(3)
C12 0.037(4) 0.034(3) 0.048(4) -0.003(3) 0.020(3) 0.006(3)
C13 0.026(3) 0.033(3) 0.056(4) 0.003(4) 0.018(3) 0.003(2)
C14 0.020(2) 0.036(4) 0.049(4) 0.006(3) 0.007(3) 0.003(2)
C9' 0.0219(16) 0.042(3) 0.036(2) 0.0038(17) 0.0047(16) -0.0045(17)
C10' 0.0237(16) 0.0374(18) 0.048(3) 0.010(2) 0.0090(18) 0.0036(14)
C11' 0.032(2) 0.0271(16) 0.051(3) 0.0003(19) 0.0185(19) 0.0057(14)
C12' 0.038(2) 0.036(3) 0.0354(18) -0.0018(18) 0.0134(16) 0.0045(18)
C13' 0.038(2) 0.036(3) 0.039(2) 0.0083(19) 0.0163(16) 0.0038(19)
C14' 0.0341(19) 0.0206(17) 0.043(3) 0.002(2) 0.013(3) 0.0004(15)

loop_
_atom_type_symbol
_atom_type_description
_atom_type_scat_dispersion_real
_atom_type_scat_dispersion_imag
_atom_type_scat_source
C C 0.0033 0.0016 'International Tables Vol C Tables 4.2.6.8 and 6.1.1.4'
H H 0.0000 0.0000 'International Tables Vol C Tables 4.2.6.8 and 6.1.1.4'
O O 0.0106 0.0060 'International Tables Vol C Tables 4.2.6.8 and 6.1.1.4'
P P 0.1023 0.0942 'International Tables Vol C Tables 4.2.6.8 and 6.1.1.4'

loop_
_geom_angle_atom_site_label_1
_geom_angle_atom_site_label_2
_geom_angle_atom_site_label_3
_geom_angle
_geom_angle_site_symmetry_1
_geom_angle_site_symmetry_3
_geom_angle_publ_flag
O1 P1 C8 114.31(7) . . ?
O1 P1 C1 114.85(8) . . ?
C8 P1 C1 102.96(8) . . ?
O1 P1 H1A 113.9(9) . . ?
C8 P1 H1A 104.9(8) . . ?
C1 P1 H1A 104.7(8) . . ?
C2 C1 C7 110.62(13) . . ?
C2 C1 P1 113.52(13) . . ?
C7 C1 P1 111.93(12) . . ?
C2 C1 H1 106.8 . . ?
C7 C1 H1 106.8 . . ?
P1 C1 H1 106.8 . . ?
C3 C2 C1 125.25(16) . . ?
C3 C2 H2 117.4 . . ?
C1 C2 H2 117.4 . . ?
C2 C3 C4 126.87(17) . . ?
C2 C3 H3 116.6 . . ?
C4 C3 H3 116.6 . . ?
C5 C4 C3 126.35(19) . . ?
C5 C4 H4 116.8 . . ?
C3 C4 H4 116.8 . . ?
C4 C5 C6 126.78(18) . . ?
C4 C5 H5 116.6 . . ?
C6 C5 H5 116.6 . . ?
C7 C6 C5 126.15(17) . . ?
C7 C6 H6 116.9 . . ?
C5 C6 H6 116.9 . . ?
C6 C7 C1 122.88(17) . . ?
C6 C7 H7 118.6 . . ?
C1 C7 H7 118.6 . . ?
C9' C8 C14' 111.8(5) . . ?
C9 C8 C14 110.4(9) . . ?
C9 C8 P1 114.7(9) . . ?
C9' C8 P1 115.2(3) . . ?
C14' C8 P1 111.5(5) . . ?
C14 C8 P1 108.4(6) . . ?
C9 C8 H8 107.7 . . ?
C14 C8 H8 107.7 . . ?
P1 C8 H8 107.7 . . ?
C10 C9 C8 126.1(15) . . ?
C10 C9 H9 117.0 . . ?
C8 C9 H9 117.0 . . ?
C9 C10 C11 128.2(13) . . ?
C9 C10 H10 115.9 . . ?
C11 C10 H10 115.9 . . ?
C12 C11 C10 125.2(11) . . ?
C12 C11 H11 117.4 . . ?
C10 C11 H11 117.4 . . ?
C11 C12 C13 127.6(9) . . ?
C11 C12 H12 116.2 . . ?
C13 C12 H12 116.2 . . ?
C14 C13 C12 125.8(9) . . ?
C14 C13 H13 117.1 . . ?
C12 C13 H13 117.1 . . ?
C13 C14 C8 124.3(9) . . ?
C13 C14 H14 117.8 . . ?
C8 C14 H14 117.8 . . ?
C10' C9' C8 124.3(5) . . ?
C10' C9' H9' 117.8 . . ?
C8 C9' H9' 117.8 . . ?
C9' C10' C11' 126.6(5) . . ?
C9' C10' H10' 116.7 . . ?
C11' C10' H10' 116.7 . . ?
C12' C11' C10' 126.7(4) . . ?
C12' C11' H11' 116.7 . . ?
C10' C11' H11' 116.7 . . ?
C11' C12' C13' 126.0(5) . . ?
C11' C12' H12' 117.0 . . ?
C13' C12' H12' 117.0 . . ?
C14' C13' C12' 126.4(7) . . ?
C14' C13' H13' 116.8 . . ?
C12' C13' H13' 116.8 . . ?
C13' C14' C8 122.9(7) . . ?
C13' C14' H14' 118.6 . . ?
C8 C14' H14' 118.6 . . ?

loop_
_geom_bond_atom_site_label_1
_geom_bond_atom_site_label_2
_geom_bond_distance
_geom_bond_site_symmetry_2
_geom_bond_publ_flag
P1 O1 1.4839(12) . ?
P1 C8 1.8328(16) . ?
P1 C1 1.8352(16) . ?
P1 H1A 1.294(18) . ?
C1 C2 1.498(2) . ?
C1 C7 1.513(3) . ?
C1 H1 1.0000 . ?
C2 C3 1.317(3) . ?
C2 H2 0.9500 . ?
C3 C4 1.414(3) . ?
C3 H3 0.9500 . ?
C4 C5 1.327(3) . ?
C4 H4 0.9500 . ?
C5 C6 1.449(3) . ?
C5 H5 0.9500 . ?
C6 C7 1.351(3) . ?
C6 H6 0.9500 . ?
C7 H7 0.9500 . ?
C8 C9 1.395(14) . ?
C8 C9' 1.449(8) . ?
C8 C14' 1.566(8) . ?
C8 C14 1.619(12) . ?
C8 H8 1.0000 . ?
C9 C10 1.333(13) . ?
C9 H9 0.9500 . ?
C10 C11 1.441(10) . ?
C10 H10 0.9500 . ?
C11 C12 1.332(9) . ?
C11 H11 0.9500 . ?
C12 C13 1.431(9) . ?
C12 H12 0.9500 . ?
C13 C14 1.326(10) . ?
C13 H13 0.9500 . ?
C14 H14 0.9500 . ?
C9' C10' 1.334(6) . ?
C9' H9' 0.9500 . ?
C10' C11' 1.438(5) . ?
C10' H10' 0.9500 . ?
C11' C12' 1.351(5) . ?
C11' H11' 0.9500 . ?
C12' C13' 1.442(6) . ?
C12' H12' 0.9500 . ?
C13' C14' 1.338(8) . ?
C13' H13' 0.9500 . ?
C14' H14' 0.9500 . ?

loop_
_geom_torsion_atom_site_label_1
_geom_torsion_atom_site_label_2
_geom_torsion_atom_site_label_3
_geom_torsion_atom_site_label_4
_geom_torsion
_geom_torsion_site_symmetry_1
_geom_torsion_site_symmetry_2
_geom_torsion_site_symmetry_3
_geom_torsion_site_symmetry_4
_geom_torsion_publ_flag
O1 P1 C1 C2 28.26(14) . . . . ?
C8 P1 C1 C2 153.16(12) . . . . ?
O1 P1 C1 C7 154.35(12) . . . . ?
C8 P1 C1 C7 -80.74(13) . . . . ?
C7 C1 C2 C3 -57.4(2) . . . . ?
P1 C1 C2 C3 69.4(2) . . . . ?
C1 C2 C3 C4 4.4(3) . . . . ?
C2 C3 C4 C5 29.5(3) . . . . ?
C3 C4 C5 C6 1.0(3) . . . . ?
C4 C5 C6 C7 -28.9(3) . . . . ?
C5 C6 C7 C1 -7.3(3) . . . . ?
C2 C1 C7 C6 58.1(2) . . . . ?
P1 C1 C7 C6 -69.6(2) . . . . ?
O1 P1 C8 C9 -164.5(8) . . . . ?
C1 P1 C8 C9 70.2(8) . . . . ?
O1 P1 C8 C9' -28.4(3) . . . . ?
C1 P1 C8 C9' -153.7(3) . . . . ?
O1 P1 C8 C14' -157.2(4) . . . . ?
C1 P1 C8 C14' 77.5(4) . . . . ?
O1 P1 C8 C14 -40.6(5) . . . . ?
C1 P1 C8 C14 -165.9(5) . . . . ?
C14 C8 C9 C10 -56(2) . . . . ?
P1 C8 C9 C10 67(2) . . . . ?
C8 C9 C10 C11 7(3) . . . . ?
C9 C10 C11 C12 27(2) . . . . ?
C10 C11 C12 C13 3.5(15) . . . . ?
C11 C12 C13 C14 -29.3(16) . . . . ?
C12 C13 C14 C8 -4.8(19) . . . . ?
C9 C8 C14 C13 55.5(16) . . . . ?
P1 C8 C14 C13 -70.9(13) . . . . ?
C14' C8 C9' C10' 58.0(9) . . . . ?
P1 C8 C9' C10' -70.6(7) . . . . ?
C8 C9' C10' C11' -5.4(11) . . . . ?
C9' C10' C11' C12' -30.2(9) . . . . ?
C10' C11' C12' C13' -0.1(8) . . . . ?
C11' C12' C13' C14' 29.1(12) . . . . ?
C12' C13' C14' C8 4.6(16) . . . . ?
C9' C8 C14' C13' -57.8(12) . . . . ?
P1 C8 C14' C13' 72.8(12) . . . . ?
